data_4515816
loop_
_publ_author_name
'Li, Guo-Xing'
'Hu, Xiafei'
'He, Gang'
'Chen, Gong'

_publ_section_title
;
 Photoredox-Mediated Minisci-type Alkylation of N-Heteroarenes with
 Alkanes with High Methylene Selectivity
;
_journal_issue 12
_journal_name_full 'ACS Catalysis'
_journal_page_first 11847
_journal_paper_doi 10.1021/acscatal.8b04079
_journal_volume 8
_journal_year 2018
_chemical_absolute_configuration unk
_chemical_formula_moiety 'C27 H33 N O4'
_chemical_formula_sum 'C27 H33 N O4'
_chemical_formula_weight 435.54
_space_group_crystal_system monoclinic
_space_group_IT_number 4
_space_group_name_Hall 'P 2yb'
_space_group_name_H-M_alt 'P 1 21 1'
_atom_sites_solution_hydrogens geom
_atom_sites_solution_primary iterative
_atom_sites_solution_secondary difmap
_audit_creation_date 2018-02-01
_audit_creation_method
;
Olex2 1.2
(compiled 2017.08.10 svn.r3458 for OlexSys, GUI svn.r5381)
;
_cell_angle_alpha 90.00
_cell_angle_beta 104.289(2)
_cell_angle_gamma 90.00
_cell_formula_units_Z 2
_cell_length_a 8.9557(14)
_cell_length_b 9.9317(15)
_cell_length_c 13.533(3)
_cell_measurement_reflns_used 3456
_cell_measurement_temperature 298(2)
_cell_measurement_theta_max 27.618
_cell_measurement_theta_min 2.346
_cell_volume 1166.5(4)
_computing_cell_refinement 'SAINT V6.36A (BRUKER, 2001)'
_computing_data_collection 'SMART v5.625 (Bruker, 2001)'
_computing_data_reduction 'SAINT V6.36A (BRUKER, 2001)'
_computing_molecular_graphics 'Olex2 (Dolomanov et al., 2009)'
_computing_publication_material 'Olex2 (Dolomanov et al., 2009)'
_computing_structure_refinement 'XL (Sheldrick, 2008)'
_computing_structure_solution 'olex2.solve (Bourhis et al., 2015)'
_diffrn_ambient_temperature 298(2)
_diffrn_measured_fraction_theta_full 0.971
_diffrn_measured_fraction_theta_max 0.971
_diffrn_measurement_device_type 'CCD area detector'
_diffrn_measurement_method 'phi and omega scans'
_diffrn_radiation_monochromator graphite
_diffrn_radiation_type MoK\a
_diffrn_radiation_wavelength 0.71073
_diffrn_reflns_av_R_equivalents 0.0193
_diffrn_reflns_av_unetI/netI 0.0429
_diffrn_reflns_limit_h_max 11
_diffrn_reflns_limit_h_min -11
_diffrn_reflns_limit_k_max 12
_diffrn_reflns_limit_k_min -12
_diffrn_reflns_limit_l_max 18
_diffrn_reflns_limit_l_min -17
_diffrn_reflns_number 7989
_diffrn_reflns_theta_full 28.37
_diffrn_reflns_theta_max 28.37
_diffrn_reflns_theta_min 2.35
_diffrn_source 'fine-focus sealed tube'
_diffrn_source_current 32.0
_diffrn_source_power 1.6
_diffrn_source_voltage 50.0
_exptl_absorpt_coefficient_mu 0.082
_exptl_absorpt_correction_T_max 0.9
_exptl_absorpt_correction_T_min 0.838759
_exptl_absorpt_correction_type multi-scan
_exptl_absorpt_process_details
;
SADABS V2.05 (BRUKER, 2001) was used for absorption correction.
R(int) was 0.1262 before and 0.0236 after correction.
The Ratio of minimum to maximum transmission is 0.8388.
The \l/2 correction factor is 0.0015.
;
_exptl_crystal_colour colorless
_exptl_crystal_density_diffrn 1.240
_exptl_crystal_density_method 'not measured'
_exptl_crystal_description block
_exptl_crystal_F_000 468
_exptl_crystal_size_max 0.23
_exptl_crystal_size_mid 0.2
_exptl_crystal_size_min 0.19
_refine_diff_density_max 0.271
_refine_diff_density_min -0.162
_refine_diff_density_rms 0.044
_refine_ls_abs_structure_details 'Flack H D (1983), Acta Cryst. A39, 876-881'
_refine_ls_abs_structure_Flack 0.1(12)
_refine_ls_extinction_method none
_refine_ls_goodness_of_fit_ref 1.106
_refine_ls_hydrogen_treatment constr
_refine_ls_matrix_type full
_refine_ls_number_parameters 294
_refine_ls_number_reflns 5464
_refine_ls_number_restraints 1
_refine_ls_restrained_S_all 1.106
_refine_ls_R_factor_all 0.0590
_refine_ls_R_factor_gt 0.0523
_refine_ls_shift/su_max 0.000
_refine_ls_shift/su_mean 0.000
_refine_ls_structure_factor_coef Fsqd
_refine_ls_weighting_details 'calc w=1/[\s^2^(Fo^2^)+(0.1000P)^2^+0.0000P] where P=(Fo^2^+2Fc^2^)/3'
_refine_ls_weighting_scheme calc
_refine_ls_wR_factor_gt 0.1460
_refine_ls_wR_factor_ref 0.1537
_reflns_number_gt 4818
_reflns_number_total 5464
_reflns_threshold_expression >2sigma(I)
_cod_data_source_file cs8b04079_si_004.cif
_cod_data_source_block gul7m
_cod_original_cell_volume 1166.4(3)
_cod_database_code 4515816
_olex2_refinement_description
;
1. Fixed Uiso
 At 1.2 times of:
  All C(H) groups, All C(H,H) groups
 At 1.5 times of:
  All C(H,H,H) groups
2.a Ternary CH refined with riding coordinates:
 C12(H12), C15(H15), C21(H21)
2.b Secondary CH2 refined with riding coordinates:
 C13(H13A,H13B), C17(H17A,H17B), C18(H18A,H18B), C19(H19A,H19B), C22(H22A,H22B)
2.c Aromatic/amide H refined with riding coordinates:
 C2(H2), C6(H6), C7(H7), C8(H8), C9(H9)
2.d Idealised Me refined as rotating group:
 C11(H11A,H11B,H11C), C24(H24A,H24B,H24C), C25(H25A,H25B,H25C), C26(H26A,H26B,
 H26C), C27(H27A,H27B,H27C)
;
_olex2_submission_special_instructions 'No special instructions were received'

loop_
_space_group_symop_id
_space_group_symop_operation_xyz
1 'x, y, z'
2 '-x, y+1/2, -z'

loop_
_atom_site_label
_atom_site_type_symbol
_atom_site_fract_x
_atom_site_fract_y
_atom_site_fract_z
_atom_site_U_iso_or_equiv
_atom_site_adp_type
_atom_site_occupancy
_atom_site_calc_flag
_atom_site_refinement_flags_posn
O1 O 0.55549(17) 0.22004(16) 0.46577(10) 0.0563(4) Uani 1 d .
O2 O 0.32210(19) 0.2582(3) 0.49030(13) 0.0820(6) Uani 1 d .
O3 O 0.6039(2) 0.2001(2) 1.17201(14) 0.0740(5) Uani 1 d .
O4 O 0.5392(3) 0.1865(4) 1.00460(18) 0.1304(13) Uani 1 d .
N1 N 0.81504(19) 0.29778(19) 0.99274(12) 0.0480(4) Uani 1 d .
C1 C 0.7872(2) 0.2716(2) 1.08589(14) 0.0483(4) Uani 1 d .
C2 C 0.8944(3) 0.2912(2) 1.17536(15) 0.0530(5) Uani 1 d .
H2 H 0.8730 0.2670 1.2368 0.064 Uiso 1 calc R
C3 C 1.0377(2) 0.3482(2) 1.17427(14) 0.0491(4) Uani 1 d .
C4 C 1.0658(2) 0.38420(19) 1.07815(13) 0.0434(4) Uani 1 d .
C5 C 0.9485(2) 0.34947(19) 0.98823(13) 0.0415(4) Uani 1 d .
C6 C 1.2039(2) 0.4503(2) 1.07667(17) 0.0527(5) Uani 1 d .
H6 H 1.2226 0.4762 1.0148 0.063 Uiso 1 calc R
C7 C 1.3112(3) 0.4766(2) 1.1658(2) 0.0642(6) Uani 1 d .
H7 H 1.4012 0.5223 1.1642 0.077 Uiso 1 calc R
C8 C 1.2865(3) 0.4355(3) 1.25894(19) 0.0678(6) Uani 1 d .
H8 H 1.3625 0.4504 1.3185 0.081 Uiso 1 calc R
C9 C 1.1535(3) 0.3743(3) 1.26414(16) 0.0618(6) Uani 1 d .
H9 H 1.1383 0.3492 1.3272 0.074 Uiso 1 calc R
C10 C 0.6296(3) 0.2152(3) 1.0805(2) 0.0637(6) Uani 1 d .
C11 C 0.4583(4) 0.1376(4) 1.1735(3) 0.0887(10) Uani 1 d .
H11A H 0.4453 0.0570 1.1332 0.133 Uiso 1 calc GR
H11B H 0.3757 0.1989 1.1459 0.133 Uiso 1 calc GR
H11C H 0.4576 0.1156 1.2425 0.133 Uiso 1 calc GR
C12 C 0.9785(2) 0.3643(2) 0.88322(13) 0.0415(4) Uani 1 d .
H12 H 1.0205 0.4543 0.8776 0.050 Uiso 1 calc R
C13 C 1.0975(2) 0.2589(2) 0.86993(14) 0.0455(4) Uani 1 d .
H13A H 1.0596 0.1703 0.8813 0.055 Uiso 1 calc R
H13B H 1.1922 0.2738 0.9219 0.055 Uiso 1 calc R
C14 C 1.1348(2) 0.2604(2) 0.76428(15) 0.0467(4) Uani 1 d .
C15 C 0.97958(19) 0.24502(18) 0.68349(13) 0.0407(4) Uani 1 d .
H15 H 0.9372 0.1601 0.7015 0.049 Uiso 1 calc R
C16 C 0.85467(19) 0.35221(18) 0.69054(12) 0.0375(3) Uani 1 d .
C17 C 0.82964(19) 0.3477(2) 0.79907(12) 0.0400(3) Uani 1 d .
H17A H 0.7584 0.4187 0.8059 0.048 Uiso 1 calc R
H17B H 0.7824 0.2624 0.8086 0.048 Uiso 1 calc R
C18 C 0.9899(3) 0.2239(3) 0.57252(16) 0.0567(5) Uani 1 d .
H18A H 1.0190 0.3080 0.5461 0.068 Uiso 1 calc R
H18B H 1.0698 0.1583 0.5714 0.068 Uiso 1 calc R
C19 C 0.8365(3) 0.1747(3) 0.50292(15) 0.0580(5) Uani 1 d .
H19A H 0.8463 0.1659 0.4334 0.070 Uiso 1 calc R
H19B H 0.8101 0.0872 0.5256 0.070 Uiso 1 calc R
C20 C 0.7121(2) 0.2750(2) 0.50707(13) 0.0460(4) Uani 1 d .
C21 C 0.70775(19) 0.29721(19) 0.61868(12) 0.0389(3) Uani 1 d .
H21 H 0.6980 0.2062 0.6443 0.047 Uiso 1 calc R
C22 C 0.5488(2) 0.3581(3) 0.60671(14) 0.0511(5) Uani 1 d .
H22A H 0.5478 0.4535 0.5913 0.061 Uiso 1 calc R
H22B H 0.5105 0.3443 0.6670 0.061 Uiso 1 calc R
C23 C 0.4580(2) 0.2770(3) 0.51656(14) 0.0556(5) Uani 1 d .
C24 C 0.7219(3) 0.3977(3) 0.44123(15) 0.0601(6) Uani 1 d .
H24A H 0.6873 0.3738 0.3705 0.090 Uiso 1 calc GR
H24B H 0.8267 0.4284 0.4551 0.090 Uiso 1 calc GR
H24C H 0.6579 0.4683 0.4566 0.090 Uiso 1 calc GR
C25 C 0.8881(2) 0.4974(2) 0.66402(16) 0.0510(4) Uani 1 d .
H25A H 0.7930 0.5464 0.6437 0.077 Uiso 1 calc GR
H25B H 0.9385 0.4970 0.6091 0.077 Uiso 1 calc GR
H25C H 0.9536 0.5398 0.7227 0.077 Uiso 1 calc GR
C26 C 1.2370(3) 0.1366(3) 0.7609(2) 0.0648(6) Uani 1 d .
H26A H 1.3189 0.1335 0.8219 0.097 Uiso 1 calc GR
H26B H 1.2798 0.1429 0.7026 0.097 Uiso 1 calc GR
H26C H 1.1760 0.0563 0.7560 0.097 Uiso 1 calc GR
C27 C 1.2283(2) 0.3849(3) 0.75260(18) 0.0600(6) Uani 1 d .
H27A H 1.1763 0.4639 0.7677 0.090 Uiso 1 calc GR
H27B H 1.2393 0.3900 0.6839 0.090 Uiso 1 calc GR
H27C H 1.3284 0.3792 0.7989 0.090 Uiso 1 calc GR

loop_
_atom_site_aniso_label
_atom_site_aniso_U_11
_atom_site_aniso_U_22
_atom_site_aniso_U_33
_atom_site_aniso_U_23
_atom_site_aniso_U_13
_atom_site_aniso_U_12
O1 0.0585(8) 0.0645(9) 0.0435(7) -0.0066(6) 0.0083(6) -0.0158(7)
O2 0.0474(8) 0.1365(19) 0.0562(8) 0.0028(10) 0.0015(7) -0.0241(10)
O3 0.0708(10) 0.0826(13) 0.0779(10) 0.0180(9) 0.0365(9) -0.0010(9)
O4 0.0783(14) 0.238(4) 0.0834(14) -0.043(2) 0.0370(12) -0.069(2)
N1 0.0455(8) 0.0560(10) 0.0451(8) -0.0088(7) 0.0164(6) -0.0025(7)
C1 0.0520(10) 0.0472(10) 0.0500(9) -0.0036(8) 0.0206(8) 0.0013(8)
C2 0.0648(12) 0.0526(12) 0.0455(9) 0.0044(8) 0.0214(9) 0.0085(10)
C3 0.0580(11) 0.0446(10) 0.0420(9) -0.0008(7) 0.0070(8) 0.0098(9)
C4 0.0467(9) 0.0363(9) 0.0447(9) -0.0042(6) 0.0064(7) 0.0022(7)
C5 0.0419(8) 0.0420(9) 0.0408(8) -0.0032(7) 0.0103(7) 0.0023(7)
C6 0.0504(11) 0.0484(11) 0.0553(11) -0.0014(8) 0.0056(8) -0.0030(8)
C7 0.0529(12) 0.0556(13) 0.0743(15) -0.0109(11) -0.0029(10) -0.0071(10)
C8 0.0650(14) 0.0672(15) 0.0571(13) -0.0095(11) -0.0114(10) 0.0074(12)
C9 0.0713(14) 0.0638(14) 0.0430(10) -0.0015(9) 0.0003(9) 0.0111(11)
C10 0.0557(12) 0.0695(14) 0.0736(14) -0.0064(11) 0.0307(11) -0.0031(10)
C11 0.0801(19) 0.083(2) 0.120(2) 0.0249(17) 0.0569(19) 0.0050(15)
C12 0.0395(8) 0.0440(9) 0.0415(8) -0.0036(7) 0.0111(6) -0.0014(7)
C13 0.0365(8) 0.0515(11) 0.0480(9) -0.0015(8) 0.0095(7) 0.0041(8)
C14 0.0363(8) 0.0531(11) 0.0535(9) -0.0068(8) 0.0163(7) 0.0015(7)
C15 0.0377(8) 0.0415(9) 0.0458(8) -0.0061(7) 0.0159(7) -0.0018(7)
C16 0.0379(7) 0.0391(9) 0.0374(7) -0.0014(6) 0.0128(6) -0.0015(7)
C17 0.0353(7) 0.0477(9) 0.0386(7) -0.0044(7) 0.0121(6) 0.0029(7)
C18 0.0539(11) 0.0661(14) 0.0563(11) -0.0126(9) 0.0256(9) 0.0040(10)
C19 0.0656(12) 0.0661(14) 0.0461(10) -0.0162(9) 0.0209(9) -0.0015(11)
C20 0.0486(9) 0.0532(11) 0.0370(8) -0.0057(7) 0.0121(7) -0.0090(8)
C21 0.0417(8) 0.0406(9) 0.0362(7) -0.0001(6) 0.0128(6) -0.0036(7)
C22 0.0392(8) 0.0717(13) 0.0415(8) -0.0020(9) 0.0081(7) -0.0011(9)
C23 0.0483(10) 0.0746(15) 0.0407(8) 0.0054(9) 0.0048(7) -0.0124(10)
C24 0.0712(14) 0.0681(15) 0.0425(10) 0.0080(9) 0.0167(9) -0.0105(11)
C25 0.0567(11) 0.0408(11) 0.0536(10) 0.0023(8) 0.0100(8) -0.0073(8)
C26 0.0461(11) 0.0729(16) 0.0761(14) -0.0111(11) 0.0166(10) 0.0153(10)
C27 0.0432(10) 0.0708(15) 0.0709(13) -0.0059(11) 0.0234(9) -0.0124(10)

loop_
_atom_type_symbol
_atom_type_description
_atom_type_scat_dispersion_real
_atom_type_scat_dispersion_imag
_atom_type_scat_source
C C 0.0033 0.0016 'International Tables Vol C Tables 4.2.6.8 and 6.1.1.4'
H H 0.0000 0.0000 'International Tables Vol C Tables 4.2.6.8 and 6.1.1.4'
N N 0.0061 0.0033 'International Tables Vol C Tables 4.2.6.8 and 6.1.1.4'
O O 0.0106 0.0060 'International Tables Vol C Tables 4.2.6.8 and 6.1.1.4'

loop_
_geom_angle_atom_site_label_1
_geom_angle_atom_site_label_2
_geom_angle_atom_site_label_3
_geom_angle
C23 O1 C20 108.80(15)
C10 O3 C11 115.2(2)
C5 N1 C1 119.38(16)
N1 C1 C10 114.11(17)
C2 C1 N1 122.93(18)
C2 C1 C10 122.93(18)
C1 C2 H2 120.2
C1 C2 C3 119.56(17)
C3 C2 H2 120.2
C2 C3 C4 118.43(17)
C2 C3 C9 122.84(19)
C9 C3 C4 118.7(2)
C3 C4 C5 116.97(17)
C6 C4 C3 118.87(17)
C6 C4 C5 124.15(17)
N1 C5 C4 122.41(16)
N1 C5 C12 117.01(15)
C4 C5 C12 120.49(15)
C4 C6 H6 119.8
C7 C6 C4 120.4(2)
C7 C6 H6 119.8
C6 C7 H7 119.8
C6 C7 C8 120.5(2)
C8 C7 H7 119.8
C7 C8 H8 119.5
C9 C8 C7 121.1(2)
C9 C8 H8 119.5
C3 C9 H9 119.8
C8 C9 C3 120.3(2)
C8 C9 H9 119.8
O3 C10 C1 112.0(2)
O4 C10 O3 123.4(2)
O4 C10 C1 124.6(2)
O3 C11 H11A 109.5
O3 C11 H11B 109.5
O3 C11 H11C 109.5
H11A C11 H11B 109.5
H11A C11 H11C 109.5
H11B C11 H11C 109.5
C5 C12 H12 108.7
C5 C12 C13 109.40(15)
C5 C12 C17 111.27(14)
C13 C12 H12 108.7
C17 C12 H12 108.7
C17 C12 C13 109.96(14)
C12 C13 H13A 108.6
C12 C13 H13B 108.6
C12 C13 C14 114.59(15)
H13A C13 H13B 107.6
C14 C13 H13A 108.6
C14 C13 H13B 108.6
C13 C14 C15 106.91(13)
C26 C14 C13 106.58(18)
C26 C14 C15 109.64(17)
C27 C14 C13 110.70(17)
C27 C14 C15 115.32(18)
C27 C14 C26 107.37(17)
C14 C15 H15 104.2
C14 C15 C16 114.85(14)
C16 C15 H15 104.2
C18 C15 C14 116.21(14)
C18 C15 H15 104.2
C18 C15 C16 111.60(15)
C17 C16 C15 108.24(14)
C21 C16 C15 103.53(14)
C21 C16 C17 106.91(13)
C21 C16 C25 111.93(15)
C25 C16 C15 116.24(14)
C25 C16 C17 109.47(15)
C12 C17 C16 113.62(13)
C12 C17 H17A 108.8
C12 C17 H17B 108.8
C16 C17 H17A 108.8
C16 C17 H17B 108.8
H17A C17 H17B 107.7
C15 C18 H18A 109.1
C15 C18 H18B 109.1
H18A C18 H18B 107.9
C19 C18 C15 112.30(15)
C19 C18 H18A 109.1
C19 C18 H18B 109.1
C18 C19 H19A 109.9
C18 C19 H19B 109.9
H19A C19 H19B 108.3
C20 C19 C18 108.89(17)
C20 C19 H19A 109.9
C20 C19 H19B 109.9
O1 C20 C19 112.49(17)
O1 C20 C21 99.93(13)
O1 C20 C24 105.07(16)
C19 C20 C21 109.27(16)
C19 C20 C24 110.94(17)
C24 C20 C21 118.61(17)
C16 C21 C20 116.70(13)
C16 C21 H21 104.0
C20 C21 H21 104.0
C22 C21 C16 124.19(15)
C22 C21 C20 101.71(14)
C22 C21 H21 104.0
C21 C22 H22A 111.7
C21 C22 H22B 111.7
C21 C22 C23 100.15(17)
H22A C22 H22B 109.5
C23 C22 H22A 111.7
C23 C22 H22B 111.7
O1 C23 C22 110.08(16)
O2 C23 O1 121.2(2)
O2 C23 C22 128.7(2)
C20 C24 H24A 109.5
C20 C24 H24B 109.5
C20 C24 H24C 109.5
H24A C24 H24B 109.5
H24A C24 H24C 109.5
H24B C24 H24C 109.5
C16 C25 H25A 109.5
C16 C25 H25B 109.5
C16 C25 H25C 109.5
H25A C25 H25B 109.5
H25A C25 H25C 109.5
H25B C25 H25C 109.5
C14 C26 H26A 109.5
C14 C26 H26B 109.5
C14 C26 H26C 109.5
H26A C26 H26B 109.5
H26A C26 H26C 109.5
H26B C26 H26C 109.5
C14 C27 H27A 109.5
C14 C27 H27B 109.5
C14 C27 H27C 109.5
H27A C27 H27B 109.5
H27A C27 H27C 109.5
H27B C27 H27C 109.5

loop_
_geom_bond_atom_site_label_1
_geom_bond_atom_site_label_2
_geom_bond_distance
O1 C20 1.480(2)
O1 C23 1.360(3)
O2 C23 1.196(3)
O3 C10 1.322(3)
O3 C11 1.449(3)
O4 C10 1.175(3)
N1 C1 1.369(2)
N1 C5 1.316(2)
C1 C2 1.361(3)
C1 C10 1.504(3)
C2 H2 0.9300
C2 C3 1.406(3)
C3 C4 1.430(3)
C3 C9 1.414(3)
C4 C5 1.440(2)
C4 C6 1.405(3)
C5 C12 1.517(2)
C6 H6 0.9300
C6 C7 1.369(3)
C7 H7 0.9300
C7 C8 1.394(4)
C8 H8 0.9300
C8 C9 1.354(4)
C9 H9 0.9300
C11 H11A 0.9600
C11 H11B 0.9600
C11 H11C 0.9600
C12 H12 0.9800
C12 C13 1.536(3)
C12 C17 1.533(2)
C13 H13A 0.9700
C13 H13B 0.9700
C13 C14 1.546(2)
C14 C15 1.549(3)
C14 C26 1.540(3)
C14 C27 1.523(3)
C15 H15 0.9800
C15 C16 1.564(2)
C15 C18 1.542(2)
C16 C17 1.540(2)
C16 C21 1.531(2)
C16 C25 1.533(3)
C17 H17A 0.9700
C17 H17B 0.9700
C18 H18A 0.9700
C18 H18B 0.9700
C18 C19 1.541(3)
C19 H19A 0.9700
C19 H19B 0.9700
C19 C20 1.506(3)
C20 C21 1.536(2)
C20 C24 1.525(3)
C21 H21 0.9800
C21 C22 1.518(3)
C22 H22A 0.9700
C22 H22B 0.9700
C22 C23 1.519(3)
C24 H24A 0.9600
C24 H24B 0.9600
C24 H24C 0.9600
C25 H25A 0.9600
C25 H25B 0.9600
C25 H25C 0.9600
C26 H26A 0.9600
C26 H26B 0.9600
C26 H26C 0.9600
C27 H27A 0.9600
C27 H27B 0.9600
C27 H27C 0.9600

loop_
_geom_hbond_atom_site_label_D
_geom_hbond_atom_site_label_H
_geom_hbond_atom_site_label_A
_geom_hbond_distance_DH
_geom_hbond_distance_HA
_geom_hbond_distance_DA
_geom_hbond_angle_DHA
_geom_hbond_site_symmetry_A
C9 H9 O2 0.93 2.57 3.270(3) 132.4 1_656

loop_
_geom_torsion_atom_site_label_1
_geom_torsion_atom_site_label_2
_geom_torsion_atom_site_label_3
_geom_torsion_atom_site_label_4
_geom_torsion
O1 C20 C21 C16 178.63(16)
O1 C20 C21 C22 -43.08(19)
N1 C1 C2 C3 3.9(3)
N1 C1 C10 O3 -175.7(2)
N1 C1 C10 O4 4.9(5)
N1 C5 C12 C13 -107.56(19)
N1 C5 C12 C17 14.1(2)
C1 N1 C5 C4 -2.2(3)
C1 N1 C5 C12 174.48(17)
C1 C2 C3 C4 0.1(3)
C1 C2 C3 C9 178.6(2)
C2 C1 C10 O3 6.2(3)
C2 C1 C10 O4 -173.3(4)
C2 C3 C4 C5 -4.7(3)
C2 C3 C4 C6 175.37(19)
C2 C3 C9 C8 -176.7(2)
C3 C4 C5 N1 5.9(3)
C3 C4 C5 C12 -170.65(16)
C3 C4 C6 C7 1.6(3)
C4 C3 C9 C8 1.8(3)
C4 C5 C12 C13 69.1(2)
C4 C5 C12 C17 -169.16(17)
C4 C6 C7 C8 1.5(4)
C5 N1 C1 C2 -2.9(3)
C5 N1 C1 C10 178.9(2)
C5 C4 C6 C7 -178.4(2)
C5 C12 C13 C14 178.21(15)
C5 C12 C17 C16 -176.11(15)
C6 C4 C5 N1 -174.2(2)
C6 C4 C5 C12 9.3(3)
C6 C7 C8 C9 -3.0(4)
C7 C8 C9 C3 1.3(4)
C9 C3 C4 C5 176.76(19)
C9 C3 C4 C6 -3.2(3)
C10 C1 C2 C3 -178.1(2)
C11 O3 C10 O4 3.5(5)
C11 O3 C10 C1 -176.0(2)
C12 C13 C14 C15 -55.0(2)
C12 C13 C14 C26 -172.20(17)
C12 C13 C14 C27 71.3(2)
C13 C12 C17 C16 -54.7(2)
C13 C14 C15 C16 55.4(2)
C13 C14 C15 C18 -171.73(18)
C14 C15 C16 C17 -55.74(19)
C14 C15 C16 C21 -168.96(14)
C14 C15 C16 C25 67.9(2)
C14 C15 C18 C19 165.68(19)
C15 C16 C17 C12 54.1(2)
C15 C16 C21 C20 -58.43(19)
C15 C16 C21 C22 173.53(16)
C15 C18 C19 C20 57.3(2)
C16 C15 C18 C19 -60.0(2)
C16 C21 C22 C23 171.75(17)
C17 C12 C13 C14 55.7(2)
C17 C16 C21 C20 -172.61(16)
C17 C16 C21 C22 59.4(2)
C18 C15 C16 C17 169.28(15)
C18 C15 C16 C21 56.06(18)
C18 C15 C16 C25 -67.1(2)
C18 C19 C20 O1 -164.59(16)
C18 C19 C20 C21 -54.6(2)
C18 C19 C20 C24 78.1(2)
C19 C20 C21 C16 60.4(2)
C19 C20 C21 C22 -161.28(17)
C20 O1 C23 O2 172.8(2)
C20 O1 C23 C22 -8.8(2)
C20 C21 C22 C23 37.69(19)
C21 C16 C17 C12 165.02(15)
C21 C22 C23 O1 -19.0(2)
C21 C22 C23 O2 159.3(3)
C23 O1 C20 C19 148.22(17)
C23 O1 C20 C21 32.4(2)
C23 O1 C20 C24 -90.99(19)
C24 C20 C21 C16 -68.0(2)
C24 C20 C21 C22 70.3(2)
C25 C16 C17 C12 -73.5(2)
C25 C16 C21 C20 67.5(2)
C25 C16 C21 C22 -60.5(2)
C26 C14 C15 C16 170.58(16)
C26 C14 C15 C18 -56.6(2)
C27 C14 C15 C16 -68.12(19)
C27 C14 C15 C18 64.7(2)
